data_4063602
loop_
_publ_author_name
'Sues, Peter E.'
'Lough, Alan J.'
'Morris, Robert H.'

_publ_section_title
;
 Stereoelectronic Factors in Iron Catalysis: Synthesis and
 Characterization of Aryl-Substituted Iron(II) Carbonyl P--N--N--P
 Complexes and Their Use in the Asymmetric Transfer Hydrogenation of
 Ketones
;
_journal_issue 16
_journal_name_full Organometallics
_journal_page_first 4418
_journal_paper_doi 10.1021/om2005172
_journal_volume 30
_journal_year 2011
_chemical_formula_moiety 'C32 H36 O2 P2, 2(C H4 O), 2(B F4)'
_chemical_formula_sum 'C34 H44 B2 F8 O4 P2'
_chemical_formula_weight 752.25
_chemical_name_systematic
; 
 ? 
;
_space_group_IT_number 2
_symmetry_cell_setting triclinic
_symmetry_space_group_name_Hall '-P 1'
_symmetry_space_group_name_H-M 'P -1'
_atom_sites_solution_hydrogens geom
_atom_sites_solution_primary direct
_atom_sites_solution_secondary difmap
_audit_creation_method SHELXL-97
_cell_angle_alpha 68.306(4)
_cell_angle_beta 72.384(4)
_cell_angle_gamma 74.079(3)
_cell_formula_units_Z 1
_cell_length_a 8.4990(6)
_cell_length_b 9.7576(6)
_cell_length_c 12.2672(6)
_cell_measurement_reflns_used 16832
_cell_measurement_temperature 150(1)
_cell_measurement_theta_max 27.5
_cell_measurement_theta_min 2.6
_cell_volume 885.65(10)
_computing_cell_refinement 'Denzo-SMN (Otwinowski & Minor, 1997)'
_computing_data_collection 'Collect (Nonius B.V., 1997-2002)'
_computing_data_reduction Denzo-SMN
_computing_molecular_graphics 'PLATON (Spek, 2009)'
_computing_publication_material 'SHELXTL V6.1'
_computing_structure_refinement 'SHELXTL V6.1 (Sheldrick, 2008)'
_computing_structure_solution 'SIR-92 (Altomare et al., 1994)'
_diffrn_ambient_temperature 150(1)
_diffrn_detector_area_resol_mean 9
_diffrn_measured_fraction_theta_full 0.987
_diffrn_measured_fraction_theta_max 0.987
_diffrn_measurement_device_type 'Nonius KappaCCD'
_diffrn_measurement_method '\f scans and \w scans with \k offsets'
_diffrn_radiation_monochromator graphite
_diffrn_radiation_source 'fine-focus sealed tube'
_diffrn_radiation_type MoK\a
_diffrn_radiation_wavelength 0.71073
_diffrn_reflns_av_R_equivalents 0.0803
_diffrn_reflns_av_sigmaI/netI 0.0769
_diffrn_reflns_limit_h_max 11
_diffrn_reflns_limit_h_min -10
_diffrn_reflns_limit_k_max 12
_diffrn_reflns_limit_k_min -12
_diffrn_reflns_limit_l_max 15
_diffrn_reflns_limit_l_min -15
_diffrn_reflns_number 16832
_diffrn_reflns_theta_full 27.54
_diffrn_reflns_theta_max 27.54
_diffrn_reflns_theta_min 2.56
_exptl_absorpt_coefficient_mu 0.203
_exptl_absorpt_correction_T_max 1.003
_exptl_absorpt_correction_T_min 0.781
_exptl_absorpt_correction_type multi-scan
_exptl_absorpt_process_details
;
multi-scan from symmetry-related measurements 
 Sortav (Blessing 1995)
;
_exptl_crystal_colour colourless
_exptl_crystal_density_diffrn 1.410
_exptl_crystal_density_method 'not measured'
_exptl_crystal_description plate
_exptl_crystal_F_000 392
_exptl_crystal_size_max 0.22
_exptl_crystal_size_mid 0.14
_exptl_crystal_size_min 0.06
_refine_diff_density_max 0.368
_refine_diff_density_min -0.329
_refine_diff_density_rms 0.059
_refine_ls_extinction_method none
_refine_ls_goodness_of_fit_ref 1.057
_refine_ls_hydrogen_treatment constr
_refine_ls_matrix_type full
_refine_ls_number_parameters 270
_refine_ls_number_reflns 4034
_refine_ls_number_restraints 15
_refine_ls_restrained_S_all 1.056
_refine_ls_R_factor_all 0.1216
_refine_ls_R_factor_gt 0.0618
_refine_ls_shift/su_max 0.001
_refine_ls_shift/su_mean 0.000
_refine_ls_structure_factor_coef Fsqd
_refine_ls_weighting_details 'calc w=1/[\s^2^(Fo^2^)+(0.0774P)^2^+0.2598P] where P=(Fo^2^+2Fc^2^)/3'
_refine_ls_weighting_scheme calc
_refine_ls_wR_factor_gt 0.1495
_refine_ls_wR_factor_ref 0.1777
_reflns_number_gt 2350
_reflns_number_total 4034
_reflns_threshold_expression I>2\s(I)
_cod_data_source_file om2005172_si_002.cif
_cod_data_source_block 6a
_cod_depositor_comments
;
The following automatic conversions were performed:

'_symmetry_cell_setting' value 'Triclinic' changed to 'triclinic'
according to the built-in table from CIF Core dictionary named
'cif_core.dic' version 2.4.1 from 2010-06-29.

Automatic conversion script
Id: cif_fix_values 1715 2011-07-08 13:25:40Z adriana 
;
_cod_original_cell_volume 885.65(9)
_cod_database_code 4063602

loop_
_symmetry_equiv_pos_as_xyz
'x, y, z'
'-x, -y, -z'

loop_
_atom_site_label
_atom_site_type_symbol
_atom_site_fract_x
_atom_site_fract_y
_atom_site_fract_z
_atom_site_U_iso_or_equiv
_atom_site_adp_type
_atom_site_occupancy
_atom_site_symmetry_multiplicity
_atom_site_calc_flag
_atom_site_refinement_flags
_atom_site_disorder_assembly
_atom_site_disorder_group
P1 P 0.46894(10) 0.37928(8) 0.64433(6) 0.0369(2) Uani 1 1 d . . .
O1 O 0.7401(3) 0.4926(2) 0.56254(18) 0.0471(6) Uani 0.90 1 d P A 1
H1O H 0.7726 0.5616 0.5704 0.071 Uiso 0.90 1 d PR A 1
O1A O 0.594(2) 0.5656(18) 0.6841(14) 0.031(4) Uiso 0.10 1 d P B 2
H1OA H 0.6667 0.6204 0.6480 0.047 Uiso 0.10 1 d PR B 2
C1 C 0.5685(4) 0.5442(3) 0.5925(2) 0.0418(7) Uani 1 1 d . A 1
H1A H 0.5446 0.5832 0.6617 0.050 Uiso 0.90 1 calc PR A 1
H1B H 0.6848 0.5074 0.5512 0.050 Uiso 0.10 1 calc PR B 2
C2 C 0.5012(4) 0.6710(3) 0.4891(2) 0.0399(7) Uani 1 1 d . . .
H2A H 0.5574 0.7571 0.4671 0.048 Uiso 1 1 calc R A 1
H2B H 0.3796 0.7046 0.5183 0.048 Uiso 1 1 calc R A 1
C3 C 0.5783(4) 0.2318(3) 0.7469(2) 0.0369(6) Uani 1 1 d . A .
C4 C 0.6967(5) 0.1166(3) 0.7136(3) 0.0601(10) Uani 1 1 d . . .
H4A H 0.7167 0.1111 0.6347 0.072 Uiso 1 1 calc R A .
C5 C 0.7862(5) 0.0096(4) 0.7945(3) 0.0651(10) Uani 1 1 d . A .
H5A H 0.8680 -0.0681 0.7698 0.078 Uiso 1 1 calc R . .
C6 C 0.7597(4) 0.0127(3) 0.9105(2) 0.0432(7) Uani 1 1 d . . .
C7 C 0.6407(4) 0.1269(3) 0.9444(2) 0.0437(7) Uani 1 1 d . A .
H7A H 0.6204 0.1313 1.0237 0.052 Uiso 1 1 calc R . .
C8 C 0.5506(4) 0.2353(3) 0.8638(2) 0.0426(7) Uani 1 1 d . . .
H8A H 0.4689 0.3129 0.8886 0.051 Uiso 1 1 calc R A .
C9 C 0.8563(4) -0.1070(3) 0.9985(3) 0.0536(8) Uani 1 1 d . A .
H9A H 0.8220 -0.0861 1.0755 0.080 Uiso 1 1 calc R . .
H9B H 0.9769 -0.1074 0.9661 0.080 Uiso 1 1 calc R . .
H9C H 0.8328 -0.2053 1.0111 0.080 Uiso 1 1 calc R . .
C10 C 0.2543(4) 0.4271(3) 0.7145(2) 0.0367(6) Uani 1 1 d . A .
C11 C 0.1330(4) 0.3553(3) 0.7141(2) 0.0413(7) Uani 1 1 d . . .
H11A H 0.1640 0.2842 0.6719 0.050 Uiso 1 1 calc R A .
C12 C -0.0314(4) 0.3869(3) 0.7748(3) 0.0452(7) Uani 1 1 d . A .
H12A H -0.1123 0.3366 0.7743 0.054 Uiso 1 1 calc R . .
C13 C -0.0808(4) 0.4923(3) 0.8370(3) 0.0467(8) Uani 1 1 d . . .
C14 C 0.0406(4) 0.5625(3) 0.8367(3) 0.0482(8) Uani 1 1 d . A .
H14A H 0.0095 0.6336 0.8790 0.058 Uiso 1 1 calc R . .
C15 C 0.2057(4) 0.5318(3) 0.7766(2) 0.0429(7) Uani 1 1 d . . .
H15A H 0.2863 0.5821 0.7776 0.052 Uiso 1 1 calc R A .
C16 C -0.2597(4) 0.5267(4) 0.9023(3) 0.0650(10) Uani 1 1 d . A .
H16A H -0.2707 0.6012 0.9413 0.098 Uiso 1 1 calc R . .
H16B H -0.2927 0.4347 0.9634 0.098 Uiso 1 1 calc R . .
H16C H -0.3325 0.5665 0.8448 0.098 Uiso 1 1 calc R . .
B1 B 0.3391(5) 0.9013(4) 0.7049(3) 0.0512(9) Uani 1 1 d . . .
F1 F 0.2541(3) 0.8845(3) 0.6335(2) 0.0881(7) Uani 1 1 d . C .
F2 F 0.4928(7) 0.9304(8) 0.6157(4) 0.100(2) Uani 0.484(7) 1 d PD C 1
F3 F 0.2804(13) 1.0219(6) 0.7429(6) 0.123(4) Uani 0.484(7) 1 d PD C 1
F4 F 0.3871(8) 0.7779(4) 0.7940(4) 0.076(2) Uani 0.484(7) 1 d PD C 1
F2A F 0.4900(5) 0.8089(6) 0.6966(6) 0.088(2) Uani 0.516(7) 1 d PD C 2
F3A F 0.3476(8) 1.0387(4) 0.6903(6) 0.081(2) Uani 0.516(7) 1 d PD C 2
F4A F 0.2394(8) 0.8400(6) 0.8191(4) 0.095(2) Uani 0.516(7) 1 d PD C 2
C1S C 0.9462(6) 0.7967(5) 0.5334(4) 0.0880(14) Uani 1 1 d . D 1
H1S1 H 0.9359 0.8798 0.4590 0.132 Uiso 0.790(8) 1 calc PR E 1
H1S2 H 1.0416 0.7186 0.5160 0.132 Uiso 0.790(8) 1 calc PR E 1
H1S3 H 0.9643 0.8336 0.5921 0.132 Uiso 0.790(8) 1 calc PR E 1
O1S O 0.8069(5) 0.7401(4) 0.5782(4) 0.0810(16) Uani 0.790(8) 1 d P D 1
H1S H 0.7267 0.8045 0.5994 0.121 Uiso 0.790(8) 1 calc PR E 1
H1S4 H 0.8387 0.8338 0.5812 0.132 Uiso 0.210(8) 1 calc PR E 2
H1S5 H 0.9739 0.8746 0.4563 0.132 Uiso 0.210(8) 1 calc PR E 2
H1S6 H 1.0345 0.7713 0.5774 0.132 Uiso 0.210(8) 1 calc PR E 2
O1SA O 0.9356(18) 0.6856(15) 0.5153(12) 0.073(5) Uani 0.210(8) 1 d P E 2
H1SA H 1.0289 0.6516 0.4769 0.110 Uiso 0.210(8) 1 calc PR E 2

loop_
_atom_site_aniso_label
_atom_site_aniso_U_11
_atom_site_aniso_U_22
_atom_site_aniso_U_33
_atom_site_aniso_U_23
_atom_site_aniso_U_13
_atom_site_aniso_U_12
P1 0.0475(5) 0.0331(4) 0.0315(4) -0.0081(3) -0.0114(3) -0.0094(3)
O1 0.0488(15) 0.0463(13) 0.0484(13) -0.0093(10) -0.0183(11) -0.0120(11)
C1 0.055(2) 0.0391(16) 0.0367(15) -0.0088(12) -0.0188(14) -0.0119(14)
C1 0.055(2) 0.0391(16) 0.0367(15) -0.0088(12) -0.0188(14) -0.0119(14)
C2 0.0553(19) 0.0340(14) 0.0343(14) -0.0099(12) -0.0126(13) -0.0122(13)
C3 0.0448(17) 0.0330(14) 0.0334(14) -0.0093(11) -0.0090(12) -0.0094(13)
C4 0.092(3) 0.0469(18) 0.0361(16) -0.0152(14) -0.0202(17) 0.0061(18)
C5 0.086(3) 0.0483(19) 0.0469(18) -0.0163(15) -0.0219(18) 0.0187(18)
C6 0.0499(19) 0.0356(15) 0.0415(16) -0.0061(13) -0.0129(14) -0.0092(14)
C7 0.0475(19) 0.0505(17) 0.0344(15) -0.0114(13) -0.0141(13) -0.0081(15)
C8 0.0420(18) 0.0452(17) 0.0382(15) -0.0138(13) -0.0091(13) -0.0033(13)
C9 0.061(2) 0.0455(18) 0.0503(18) -0.0049(14) -0.0215(16) -0.0067(16)
C10 0.0488(18) 0.0291(13) 0.0336(13) -0.0057(11) -0.0161(12) -0.0073(12)
C11 0.052(2) 0.0354(15) 0.0370(15) -0.0092(12) -0.0161(14) -0.0055(14)
C12 0.051(2) 0.0405(16) 0.0448(16) -0.0078(13) -0.0189(14) -0.0091(14)
C13 0.0476(19) 0.0462(17) 0.0418(16) -0.0111(14) -0.0172(14) 0.0030(15)
C14 0.056(2) 0.0420(17) 0.0495(17) -0.0200(14) -0.0170(15) 0.0006(15)
C15 0.054(2) 0.0368(16) 0.0413(15) -0.0121(13) -0.0170(14) -0.0064(14)
C16 0.049(2) 0.077(2) 0.065(2) -0.0276(19) -0.0148(17) 0.0055(18)
B1 0.064(3) 0.044(2) 0.048(2) -0.0199(18) -0.0034(19) -0.0167(19)
F1 0.0947(18) 0.0787(15) 0.1118(18) -0.0496(13) -0.0509(15) 0.0096(13)
F2 0.086(4) 0.106(6) 0.100(4) -0.029(4) 0.002(3) -0.035(4)
F3 0.200(10) 0.064(4) 0.103(7) -0.060(4) -0.029(6) 0.021(5)
F4 0.115(6) 0.057(3) 0.067(3) -0.007(3) -0.036(4) -0.032(3)
F2A 0.067(3) 0.088(5) 0.129(6) -0.075(5) -0.035(3) 0.025(3)
F3A 0.128(5) 0.040(3) 0.080(5) -0.019(2) -0.022(4) -0.027(3)
F4A 0.120(6) 0.109(4) 0.069(3) -0.045(3) 0.032(3) -0.075(4)
C1S 0.101(4) 0.059(3) 0.114(3) -0.002(2) -0.056(3) -0.031(2)
O1S 0.066(3) 0.071(2) 0.115(3) -0.028(2) -0.021(3) -0.029(2)
C1SA 0.101(4) 0.059(3) 0.114(3) -0.002(2) -0.056(3) -0.031(2)
O1SA 0.062(10) 0.087(10) 0.086(9) -0.057(7) 0.014(7) -0.032(8)

loop_
_atom_type_symbol
_atom_type_description
_atom_type_scat_dispersion_real
_atom_type_scat_dispersion_imag
_atom_type_scat_source
C C 0.0033 0.0016 'International Tables Vol C Tables 4.2.6.8 and 6.1.1.4'
H H 0.0000 0.0000 'International Tables Vol C Tables 4.2.6.8 and 6.1.1.4'
P P 0.1023 0.0942 'International Tables Vol C Tables 4.2.6.8 and 6.1.1.4'
O O 0.0106 0.0060 'International Tables Vol C Tables 4.2.6.8 and 6.1.1.4'
B B 0.0013 0.0007 'International Tables Vol C Tables 4.2.6.8 and 6.1.1.4'
F F 0.0171 0.0103 'International Tables Vol C Tables 4.2.6.8 and 6.1.1.4'

loop_
_geom_angle_atom_site_label_1
_geom_angle_atom_site_label_2
_geom_angle_atom_site_label_3
_geom_angle
_geom_angle_site_symmetry_1
_geom_angle_site_symmetry_3
C3 P1 C10 111.11(12) . .
C3 P1 C2 109.38(13) . 2_666
C10 P1 C2 113.71(13) . 2_666
C3 P1 C1 108.29(13) . .
C10 P1 C1 108.98(13) . .
C2 P1 C1 105.08(12) 2_666 .
O1 C1 C2 113.4(2) . .
O1 C1 P1 106.14(19) . .
C2 C1 P1 112.71(19) . .
C1 C2 P1 114.59(19) . 2_666
C4 C3 C8 118.3(3) . .
C4 C3 P1 122.5(2) . .
C8 C3 P1 119.2(2) . .
C5 C4 C3 120.3(3) . .
C4 C5 C6 121.6(3) . .
C7 C6 C5 118.3(3) . .
C7 C6 C9 120.8(3) . .
C5 C6 C9 120.9(3) . .
C6 C7 C8 120.6(3) . .
C7 C8 C3 120.9(3) . .
C15 C10 C11 118.8(3) . .
C15 C10 P1 120.2(2) . .
C11 C10 P1 120.9(2) . .
C12 C11 C10 120.5(3) . .
C11 C12 C13 120.9(3) . .
C14 C13 C12 118.0(3) . .
C14 C13 C16 121.3(3) . .
C12 C13 C16 120.7(3) . .
C15 C14 C13 121.7(3) . .
C14 C15 C10 120.1(3) . .
F3A B1 F3 31.6(3) . .
F3A B1 F2A 113.6(4) . .
F3 B1 F2A 132.2(6) . .
F3A B1 F4 125.7(5) . .
F3 B1 F4 111.1(4) . .
F2A B1 F4 54.4(3) . .
F3A B1 F1 116.1(5) . .
F3 B1 F1 116.9(6) . .
F2A B1 F1 108.6(3) . .
F4 B1 F1 117.6(3) . .
F3A B1 F4A 110.0(3) . .
F3 B1 F4A 79.2(4) . .
F2A B1 F4A 107.4(4) . .
F4 B1 F4A 53.1(3) . .
F1 B1 F4A 100.0(4) . .
F3A B1 F2 74.6(3) . .
F3 B1 F2 105.6(4) . .
F2A B1 F2 52.2(3) . .
F4 B1 F2 105.0(4) . .
F1 B1 F2 98.1(3) . .
F4A B1 F2 156.6(4) . .

loop_
_geom_bond_atom_site_label_1
_geom_bond_atom_site_label_2
_geom_bond_distance
_geom_bond_site_symmetry_2
P1 C3 1.775(3) .
P1 C10 1.779(3) .
P1 C2 1.806(3) 2_666
P1 C1 1.837(3) .
O1 C1 1.388(4) .
C1 C2 1.535(4) .
C2 P1 1.806(3) 2_666
C3 C4 1.383(4) .
C3 C8 1.393(4) .
C4 C5 1.381(4) .
C5 C6 1.382(4) .
C6 C7 1.381(4) .
C6 C9 1.512(4) .
C7 C8 1.387(4) .
C10 C15 1.396(4) .
C10 C11 1.398(4) .
C11 C12 1.381(4) .
C12 C13 1.402(4) .
C13 C14 1.385(4) .
C13 C16 1.499(4) .
C14 C15 1.382(4) .
B1 F3A 1.305(6) .
B1 F3 1.339(6) .
B1 F2A 1.350(5) .
B1 F4 1.355(5) .
B1 F1 1.367(4) .
B1 F4A 1.406(5) .
B1 F2 1.447(6) .
C1S O1S 1.322(5) .

loop_
_geom_hbond_atom_site_label_D
_geom_hbond_atom_site_label_H
_geom_hbond_atom_site_label_A
_geom_hbond_distance_DH
_geom_hbond_distance_HA
_geom_hbond_distance_DA
_geom_hbond_angle_DHA
_geom_hbond_site_symmetry_A
O1 H1O O1S 0.84 1.88 2.712(4) 168.7 .
O1 H1O O1SA 0.84 1.89 2.640(12) 147.3 .
O1S H1S F2 0.84 2.03 2.820(8) 157.7 .
O1S H1S F2A 0.84 2.00 2.679(6) 137.0 .
O1SA H1SA O1 0.84 2.12 2.922(15) 160.4 2_766
O1A H1OA O1S 0.84 1.71 2.549(17) 176.5 .
